data_4503071
loop_
_publ_author_name
'Guguta, C.'
'Eeuwijk, I.'
'Smits, J. M. M.'
'de Gelder, R.'

_publ_section_title
;
 Structural Diversity of Ethinyl Estradiol Solvates
;
_journal_issue 3
_journal_name_full 'Crystal Growth &amp; Design'
_journal_page_first 823
_journal_paper_doi 10.1021/cg0702277
_journal_volume 8
_journal_year 2008
_chemical_formula_moiety 'C20 H24 O2, 2(C3 H7 N O)'
_chemical_formula_sum 'C26 H38 N2 O4'
_chemical_formula_weight 442.58
_chemical_name_common 'ethinyl estradiol dimethylformamide'
_chemical_name_systematic
;
 ?
;
_space_group_IT_number 4
_symmetry_cell_setting monoclinic
_symmetry_space_group_name_Hall 'P 2yb'
_symmetry_space_group_name_H-M 'P 1 21 1'
_atom_sites_solution_hydrogens geom
_atom_sites_solution_primary direct
_atom_sites_solution_secondary difmap
_audit_creation_date 2006-12-11
_audit_creation_method 'SHELXL, adapted and expanded'
_cell_angle_alpha 90.00
_cell_angle_beta 94.895(6)
_cell_angle_gamma 90.00
_cell_formula_units_Z 4
_cell_length_a 7.0732(3)
_cell_length_b 11.2715(6)
_cell_length_c 30.645(2)
_cell_measurement_reflns_used 111
_cell_measurement_temperature 208(2)
_cell_measurement_theta_max 27.500
_cell_measurement_theta_min 5.010
_cell_volume 2434.3(2)
_computing_data_collection
;
Nonius "Collect" program suite (Nonius, 1999)
;
_computing_data_reduction
;
Nonius "EvalCCD" program suite (Duisenberg, 1998)
;
_computing_molecular_graphics
;
PLATON (Spek, 2003)
;
_computing_structure_refinement 'SHELXL-97 (Sheldrick, 1997)'
_computing_structure_solution
;
CRUNCH (de Gelder et al., 1993),
;
_diffrn_ambient_temperature 208(2)
_diffrn_detector_area_resol_mean 18.4
_diffrn_measured_fraction_theta_full 0.989
_diffrn_measured_fraction_theta_max 0.991
_diffrn_measurement_device 'Nonius KappaCCD'
_diffrn_measurement_method 'area detector \f and \w scan'
_diffrn_radiation_monochromator graphite
_diffrn_radiation_source 'fine-focus sealed tube'
_diffrn_radiation_type MoK\a
_diffrn_radiation_wavelength 0.71073
_diffrn_reflns_av_R_equivalents 0.0437
_diffrn_reflns_av_sigmaI/netI 0.0464
_diffrn_reflns_limit_h_max 9
_diffrn_reflns_limit_h_min -9
_diffrn_reflns_limit_k_max 14
_diffrn_reflns_limit_k_min -14
_diffrn_reflns_limit_l_max 39
_diffrn_reflns_limit_l_min -39
_diffrn_reflns_number 38094
_diffrn_reflns_theta_full 25.00
_diffrn_reflns_theta_max 27.50
_diffrn_reflns_theta_min 5.01
_diffrn_standards_decay_% 0.000
_diffrn_standards_interval_time 0
_diffrn_standards_number 0
_exptl_absorpt_coefficient_mu 0.081
_exptl_absorpt_correction_T_max 0.9754
_exptl_absorpt_correction_T_min 0.7773
_exptl_absorpt_correction_type multi-scan
_exptl_absorpt_process_details 'SADABS multiscan (Sheldrick, 1996)'
_exptl_crystal_colour 'translucent colourless'
_exptl_crystal_density_diffrn 1.208
_exptl_crystal_density_method 'not measured'
_exptl_crystal_description 'rough fragment'
_exptl_crystal_F_000 960
_exptl_crystal_size_max 0.40
_exptl_crystal_size_mid 0.38
_exptl_crystal_size_min 0.31
_refine_diff_density_max 1.040
_refine_diff_density_min -0.752
_refine_diff_density_rms 0.237
_refine_ls_abs_structure_Flack 0(2)
_refine_ls_extinction_coef 0.24(3)
_refine_ls_extinction_expression Fc^*^=kFc[1+0.001xFc^2^\l^3^/sin(2\q)]^-1/4^
_refine_ls_extinction_method SHELXL
_refine_ls_goodness_of_fit_all 1.662
_refine_ls_goodness_of_fit_ref 1.662
_refine_ls_hydrogen_treatment mixed
_refine_ls_matrix_type full
_refine_ls_number_parameters 608
_refine_ls_number_reflns 10946
_refine_ls_number_restraints 49
_refine_ls_restrained_S_all 1.669
_refine_ls_R_factor_all 0.1406
_refine_ls_R_factor_gt 0.1306
_refine_ls_R_factor_obs 0.1306
_refine_ls_shift/esd_max 0.001
_refine_ls_shift/esd_mean 0.000
_refine_ls_shift/su_max 0.001
_refine_ls_shift/su_mean 0.000
_refine_ls_structure_factor_coef Fsqd
_refine_ls_weighting_details
;
w=1/[\s^2^(Fo^2^)+(0.1975P)^2^+0.0000P] where P=(Fo^2^+2Fc^2^)/3
;
_refine_ls_weighting_scheme calc
_refine_ls_wR_factor_all 0.3801
_refine_ls_wR_factor_gt 0.3729
_refine_ls_wR_factor_obs 0.3729
_refine_ls_wR_factor_ref 0.3801
_reflns_number_gt 9501
_reflns_number_observed 9501
_reflns_number_total 10946
_reflns_observed_criterion >2sigma(I)
_reflns_threshold_expression >2sigma(I)
_cod_data_source_file cg0702277-file003.cif
_cod_data_source_block eedmf
_cod_depositor_comments
;
The following automatic conversions were performed:

'_geom_bond_publ_flag' value 'Y' changed to 'y' according to
/home/saulius/struct/CIF-dictionaries/cif_core.dic dictionary named
'cif_core.dic' version 2.4.1 from 2010-06-29 (66
times).

'_geom_angle_publ_flag' value 'Y' changed to 'y' according
to /home/saulius/struct/CIF-dictionaries/cif_core.dic dictionary
named 'cif_core.dic' version 2.4.1 from 2010-06-29 (96 times).

Automatic conversion script
Id: cif_fix_values 1715 2011-07-08 13:25:40Z adriana 
;
_cod_original_cell_volume 2434.3(3)
_cod_original_sg_symbol_H-M 'P 21'
_cod_database_code 4503071

loop_
_symmetry_equiv_pos_as_xyz
'x, y, z'
'-x, y+1/2, -z'

loop_
_atom_site_label
_atom_site_type_symbol
_atom_site_fract_x
_atom_site_fract_y
_atom_site_fract_z
_atom_site_U_iso_or_equiv
_atom_site_adp_type
_atom_site_occupancy
_atom_site_calc_flag
_atom_site_refinement_flags
C1 C -0.4099(8) -0.5119(5) -0.61991(17) 0.0340(11) Uani 1 d .
H1 H -0.4033 -0.5761 -0.6003 0.041 Uiso 1 calc R
C2 C -0.4316(9) -0.5348(5) -0.66522(19) 0.0420(12) Uani 1 d .
H2 H -0.4413 -0.6131 -0.6757 0.050 Uiso 1 calc R
C3 C -0.4383(7) -0.4412(5) -0.69383(16) 0.0341(11) Uani 1 d .
O3 O -0.4536(7) -0.4547(4) -0.73841(14) 0.0529(11) Uani 1 d .
H3 H -0.4066 -0.5192 -0.7448 0.079 Uiso 1 calc R
C4 C -0.4259(7) -0.3247(5) -0.67775(18) 0.0354(11) Uani 1 d .
H4 H -0.4291 -0.2607 -0.6975 0.042 Uiso 1 calc R
C5 C -0.4092(6) -0.3030(4) -0.63354(18) 0.0306(10) Uani 1 d .
C6 C -0.3984(7) -0.1756(4) -0.61764(18) 0.0331(11) Uani 1 d .
H6A H -0.2782 -0.1412 -0.6252 0.040 Uiso 1 calc R
H6B H -0.5013 -0.1305 -0.6334 0.040 Uiso 1 calc R
C7 C -0.4118(7) -0.1603(4) -0.56920(18) 0.0341(11) Uani 1 d .
H7A H -0.557(8) -0.192(5) -0.5577(17) 0.020(12) Uiso 1 d .
H7B H -0.388(9) -0.067(5) -0.5538(19) 0.030(14) Uiso 1 d .
C8 C -0.2952(6) -0.2540(4) -0.54323(16) 0.0280(9) Uani 1 d .
H8 H -0.1635 -0.2510 -0.5518 0.034 Uiso 1 calc R
C9 C -0.3781(6) -0.3780(4) -0.55473(15) 0.0255(9) Uani 1 d .
H9 H -0.5081 -0.3788 -0.5450 0.031 Uiso 1 calc R
C10 C -0.3982(6) -0.3988(4) -0.60368(16) 0.0285(10) Uani 1 d .
C11 C -0.2667(7) -0.4760(4) -0.52867(15) 0.0303(10) Uani 1 d .
H11A H -0.3308 -0.5522 -0.5345 0.036 Uiso 1 calc R
H11B H -0.1395 -0.4819 -0.5389 0.036 Uiso 1 calc R
C12 C -0.2489(7) -0.4533(4) -0.47973(15) 0.0309(10) Uani 1 d .
H12A H -0.3740 -0.4611 -0.4686 0.037 Uiso 1 calc R
H12B H -0.1652 -0.5132 -0.4652 0.037 Uiso 1 calc R
C13 C -0.1705(6) -0.3316(4) -0.46866(15) 0.0271(9) Uani 1 d .
C14 C -0.2903(6) -0.2367(4) -0.49405(17) 0.0299(10) Uani 1 d .
H14 H -0.4222 -0.2475 -0.4862 0.036 Uiso 1 calc R
C15 C -0.2196(8) -0.1200(5) -0.47292(18) 0.0378(11) Uani 1 d .
H15A H -0.3211 -0.0606 -0.4745 0.045 Uiso 1 calc R
H15B H -0.1123 -0.0886 -0.4875 0.045 Uiso 1 calc R
C16 C -0.1569(8) -0.1533(5) -0.42391(19) 0.0373(11) Uani 1 d .
H16A H -0.0238 -0.1318 -0.4165 0.045 Uiso 1 calc R
H16B H -0.2354 -0.1115 -0.4040 0.045 Uiso 1 calc R
C17 C -0.1835(7) -0.2875(5) -0.42027(16) 0.0323(10) Uani 1 d .
O17 O -0.0428(6) -0.3335(4) -0.38908(13) 0.0416(9) Uani 1 d .
H17 H -0.0779 -0.3988 -0.3802 0.062 Uiso 1 calc R
C18 C 0.0427(7) -0.3263(5) -0.47700(17) 0.0359(11) Uani 1 d .
H18A H 0.1196 -0.3371 -0.4495 0.054 Uiso 1 calc R
H18B H 0.0709 -0.2498 -0.4894 0.054 Uiso 1 calc R
H18C H 0.0709 -0.3887 -0.4972 0.054 Uiso 1 calc R
C20 C -0.3734(8) -0.3155(5) -0.40590(17) 0.0363(11) Uani 1 d .
C21 C -0.5310(9) -0.3325(6) -0.39527(19) 0.0484(14) Uani 1 d .
H21 H -0.6541 -0.3458 -0.3870 0.058 Uiso 1 calc R
C31 C -0.3039(7) -0.0689(5) 0.12087(19) 0.0344(11) Uani 1 d .
H31 H -0.3095 -0.0041 0.1015 0.041 Uiso 1 calc R
C32 C -0.2858(8) -0.0473(5) 0.16487(19) 0.0395(12) Uani 1 d .
H32 H -0.2744 0.0313 0.1751 0.047 Uiso 1 calc R
C33 C -0.2842(8) -0.1400(6) 0.19477(19) 0.0426(13) Uani 1 d .
O33 O -0.2702(8) -0.1226(5) 0.23823(14) 0.0583(13) Uani 1 d .
H33 H -0.2044 -0.0630 0.2443 0.087 Uiso 1 calc R
C34 C -0.2964(8) -0.2562(5) 0.17802(18) 0.0393(12) Uani 1 d .
H34 H -0.2936 -0.3205 0.1976 0.047 Uiso 1 calc R
C35 C -0.3127(7) -0.2785(5) 0.13320(18) 0.0349(11) Uani 1 d .
C36 C -0.3176(8) -0.4068(5) 0.1187(2) 0.0391(12) Uani 1 d .
H36A H -0.4116 -0.4495 0.1344 0.047 Uiso 1 calc R
H36B H -0.1934 -0.4428 0.1267 0.047 Uiso 1 calc R
C37 C -0.3671(8) -0.4225(5) 0.0689(2) 0.0378(12) Uani 1 d .
H37A H -0.363(7) -0.509(5) 0.0646(16) 0.016(11) Uiso 1 d .
H37B H -0.476(9) -0.410(5) 0.0622(18) 0.025(14) Uiso 1 d .
C38 C -0.2648(6) -0.3278(4) 0.04356(16) 0.0287(9) Uani 1 d .
H38 H -0.1269 -0.3324 0.0521 0.034 Uiso 1 calc R
C39 C -0.3356(6) -0.2052(4) 0.05437(15) 0.0268(9) Uani 1 d .
H39 H -0.4732 -0.2037 0.0453 0.032 Uiso 1 calc R
C40 C -0.3142(7) -0.1835(4) 0.10359(16) 0.0290(10) Uani 1 d .
C41 C -0.2442(7) -0.1075(4) 0.02835(16) 0.0313(10) Uani 1 d .
H41A H -0.3039 -0.0314 0.0343 0.038 Uiso 1 calc R
H41B H -0.1093 -0.1016 0.0385 0.038 Uiso 1 calc R
C42 C -0.2626(7) -0.1297(4) -0.02037(17) 0.0329(10) Uani 1 d .
H42A H -0.1892 -0.0695 -0.0347 0.040 Uiso 1 calc R
H42B H -0.3960 -0.1207 -0.0314 0.040 Uiso 1 calc R
C43 C -0.1946(6) -0.2516(4) -0.03267(16) 0.0289(9) Uani 1 d .
C44 C -0.2996(6) -0.3465(4) -0.00634(16) 0.0289(9) Uani 1 d .
H44 H -0.4373 -0.3361 -0.0142 0.035 Uiso 1 calc R
C45 C -0.2416(8) -0.4647(5) -0.0267(2) 0.0393(12) Uani 1 d .
H45A H -0.1218 -0.4939 -0.0122 0.047 Uiso 1 calc R
H45B H -0.3398 -0.5252 -0.0243 0.047 Uiso 1 calc R
C46 C -0.2195(8) -0.4352(5) -0.07497(18) 0.0391(11) Uani 1 d .
H46A H -0.3158 -0.4768 -0.0941 0.047 Uiso 1 calc R
H46B H -0.0937 -0.4589 -0.0829 0.047 Uiso 1 calc R
C47 C -0.2457(7) -0.2969(4) -0.07957(18) 0.0347(11) Uani 1 d .
O47 O -0.1246(6) -0.2565(4) -0.11063(13) 0.0413(9) Uani 1 d .
H47 H -0.1454 -0.1852 -0.1158 0.062 Uiso 1 calc R
C48 C 0.0232(7) -0.2597(6) -0.02261(18) 0.0390(11) Uani 1 d .
H48A H 0.0850 -0.2109 -0.0433 0.058 Uiso 1 calc R
H48B H 0.0634 -0.3415 -0.0252 0.058 Uiso 1 calc R
H48C H 0.0576 -0.2317 0.0069 0.058 Uiso 1 calc R
C50 C -0.4474(8) -0.2704(5) -0.09352(17) 0.0380(12) Uani 1 d .
C51 C -0.6117(9) -0.2500(6) -0.1054(2) 0.0507(15) Uani 1 d .
H51 H -0.7394 -0.2342 -0.1146 0.061 Uiso 1 calc R
O60 O -0.5522(11) -0.6857(6) -0.7523(2) 0.0819(19) Uani 1 d D
N60 N -0.6628(9) -0.8692(6) -0.76355(17) 0.0563(15) Uani 1 d D
C61 C -0.7455(16) -0.9556(9) -0.7947(4) 0.088(3) Uani 1 d D
H61A H -0.7580 -0.9210 -0.8237 0.132 Uiso 1 calc R
H61B H -0.8696 -0.9788 -0.7864 0.132 Uiso 1 calc R
H61C H -0.6640 -1.0249 -0.7946 0.132 Uiso 1 calc R
C62 C -0.6333(14) -0.9030(10) -0.7187(2) 0.077(3) Uani 1 d D
H62A H -0.5894 -0.8349 -0.7013 0.116 Uiso 1 calc R
H62B H -0.5387 -0.9654 -0.7155 0.116 Uiso 1 calc R
H62C H -0.7516 -0.9316 -0.7087 0.116 Uiso 1 calc R
C63 C -0.6170(11) -0.7615(6) -0.7762(2) 0.0543(16) Uani 1 d D
H63 H -0.6369 -0.7435 -0.8062 0.065 Uiso 1 calc R
O70 O -0.1803(11) 0.1097(6) -0.74826(19) 0.082(2) Uani 1 d D
N70 N -0.0683(9) 0.2933(5) -0.73786(19) 0.0564(14) Uani 1 d D
C71 C 0.0207(15) 0.3776(9) -0.7076(3) 0.088(3) Uani 1 d D
H71C H 0.0310 0.3441 -0.6784 0.132 Uiso 1 calc R
H71A H -0.0550 0.4494 -0.7080 0.132 Uiso 1 calc R
H71B H 0.1464 0.3963 -0.7161 0.132 Uiso 1 calc R
C72 C -0.1001(16) 0.3275(13) -0.7828(3) 0.100(4) Uani 1 d D
H72B H -0.1015 0.2574 -0.8012 0.149 Uiso 1 calc R
H72A H 0.0006 0.3802 -0.7903 0.149 Uiso 1 calc R
H72C H -0.2211 0.3681 -0.7875 0.149 Uiso 1 calc R
C73 C -0.1114(10) 0.1862(7) -0.7248(2) 0.0560(17) Uani 1 d D
H73 H -0.0864 0.1683 -0.6949 0.067 Uiso 1 calc R
O80 O -0.8221(10) -0.5288(6) -0.8636(3) 0.095(2) Uani 1 d D
N80 N -0.8023(7) -0.3331(5) -0.85096(19) 0.0486(12) Uani 1 d D
C81 C -0.8034(8) -0.2216(7) -0.8740(3) 0.061(2) Uani 1 d D
H81A H -0.8840 -0.2280 -0.9011 0.092 Uiso 1 calc R
H81B H -0.6752 -0.2019 -0.8805 0.092 Uiso 1 calc R
H81C H -0.8517 -0.1598 -0.8559 0.092 Uiso 1 calc R
C82 C -0.7973(11) -0.3289(10) -0.8047(2) 0.073(2) Uani 1 d D
H82A H -0.8510 -0.2544 -0.7958 0.110 Uiso 1 calc R
H82B H -0.6669 -0.3350 -0.7922 0.110 Uiso 1 calc R
H82C H -0.8706 -0.3943 -0.7944 0.110 Uiso 1 calc R
C83 C -0.8115(11) -0.4328(8) -0.8760(2) 0.068(2) Uani 1 d D
H83 H -0.8091 -0.4224 -0.9064 0.082 Uiso 1 calc R
O90 O -0.9069(9) -0.0579(6) -0.6357(3) 0.101(3) Uani 1 d D
N90 N -0.9101(7) -0.2523(5) -0.6504(2) 0.0558(15) Uani 1 d D
C91 C -0.8997(10) -0.3615(8) -0.6275(3) 0.066(2) Uani 1 d D
H91A H -0.8552 -0.3476 -0.5972 0.099 Uiso 1 calc R
H91B H -0.8123 -0.4141 -0.6408 0.099 Uiso 1 calc R
H91C H -1.0246 -0.3977 -0.6290 0.099 Uiso 1 calc R
C92 C -0.9256(14) -0.2615(11) -0.6964(3) 0.090(3) Uani 1 d D
H92A H -0.9185 -0.1830 -0.7091 0.135 Uiso 1 calc R
H92B H -1.0462 -0.2977 -0.7062 0.135 Uiso 1 calc R
H92C H -0.8229 -0.3101 -0.7055 0.135 Uiso 1 calc R
C93 C -0.9013(11) -0.1511(7) -0.6282(5) 0.120(5) Uani 1 d D
H93 H -0.8863 -0.1644 -0.5978 0.144 Uiso 1 calc R

loop_
_atom_site_aniso_label
_atom_site_aniso_U_11
_atom_site_aniso_U_22
_atom_site_aniso_U_33
_atom_site_aniso_U_23
_atom_site_aniso_U_13
_atom_site_aniso_U_12
C1 0.040(3) 0.030(3) 0.032(2) 0.002(2) 0.0087(19) 0.000(2)
C2 0.050(3) 0.038(3) 0.037(3) -0.002(2) 0.001(2) 0.001(2)
C3 0.037(2) 0.037(3) 0.029(2) -0.002(2) 0.0025(18) 0.001(2)
O3 0.067(3) 0.054(3) 0.037(2) 0.0018(19) -0.0001(19) -0.001(2)
C4 0.029(2) 0.034(3) 0.044(3) 0.010(2) 0.0054(19) 0.0063(19)
C5 0.0180(18) 0.023(2) 0.050(3) -0.0006(19) -0.0015(17) 0.0005(16)
C6 0.032(2) 0.023(2) 0.044(3) 0.004(2) 0.0013(19) -0.0027(18)
C7 0.029(2) 0.026(2) 0.047(3) -0.002(2) 0.002(2) 0.0020(18)
C8 0.0188(18) 0.024(2) 0.042(2) -0.0019(19) 0.0068(16) -0.0015(16)
C9 0.025(2) 0.021(2) 0.031(2) 0.0028(17) 0.0066(16) 0.0020(15)
C10 0.0211(19) 0.028(2) 0.037(3) 0.0008(19) 0.0070(17) -0.0008(16)
C11 0.039(2) 0.022(2) 0.029(2) -0.0033(17) -0.0001(18) 0.0101(18)
C12 0.040(2) 0.022(2) 0.031(2) 0.0021(18) -0.0011(18) 0.0031(18)
C13 0.0255(19) 0.023(2) 0.033(2) 0.0036(18) 0.0017(16) 0.0036(17)
C14 0.0218(19) 0.023(2) 0.045(3) -0.0022(19) 0.0005(17) -0.0031(17)
C15 0.049(3) 0.024(2) 0.041(3) -0.002(2) 0.002(2) -0.003(2)
C16 0.037(2) 0.031(3) 0.044(3) -0.005(2) 0.004(2) -0.004(2)
C17 0.033(2) 0.035(3) 0.031(2) -0.0085(19) 0.0113(18) -0.0127(19)
O17 0.048(2) 0.035(2) 0.041(2) -0.0022(17) 0.0016(16) -0.0035(17)
C18 0.028(2) 0.042(3) 0.037(2) -0.001(2) 0.0010(18) -0.002(2)
C20 0.042(3) 0.033(3) 0.035(2) -0.006(2) 0.013(2) -0.009(2)
C21 0.054(3) 0.049(3) 0.045(3) -0.005(3) 0.020(3) -0.018(3)
C31 0.029(2) 0.028(2) 0.047(3) 0.004(2) 0.0049(19) 0.0037(18)
C32 0.039(3) 0.032(3) 0.046(3) 0.002(2) -0.002(2) 0.003(2)
C33 0.034(2) 0.054(3) 0.039(3) 0.004(3) -0.003(2) -0.002(2)
O33 0.086(4) 0.053(3) 0.035(2) 0.010(2) -0.001(2) -0.006(3)
C34 0.042(3) 0.036(3) 0.039(3) 0.014(2) -0.007(2) -0.004(2)
C35 0.027(2) 0.036(3) 0.042(3) 0.008(2) 0.0024(18) -0.0039(19)
C36 0.036(3) 0.023(2) 0.057(3) 0.013(2) 0.001(2) -0.0009(19)
C37 0.036(3) 0.023(2) 0.055(3) 0.005(2) 0.010(2) -0.008(2)
C38 0.0245(19) 0.0183(19) 0.043(2) 0.0001(19) 0.0002(17) 0.0020(16)
C39 0.026(2) 0.024(2) 0.030(2) 0.0043(17) 0.0010(16) -0.0042(16)
C40 0.027(2) 0.029(2) 0.031(2) 0.0053(18) 0.0017(17) 0.0006(17)
C41 0.032(2) 0.025(2) 0.037(2) -0.0012(19) 0.0055(18) -0.0008(18)
C42 0.038(2) 0.021(2) 0.040(3) 0.0007(19) 0.003(2) 0.0016(18)
C43 0.026(2) 0.024(2) 0.037(2) -0.0011(19) 0.0009(17) 0.0002(17)
C44 0.024(2) 0.022(2) 0.040(2) 0.0020(18) -0.0001(17) 0.0043(17)
C45 0.039(3) 0.026(2) 0.052(3) -0.005(2) 0.004(2) 0.000(2)
C46 0.042(3) 0.035(3) 0.041(3) -0.009(2) 0.004(2) 0.004(2)
C47 0.034(2) 0.024(2) 0.044(3) -0.004(2) -0.0040(19) 0.0100(19)
O47 0.044(2) 0.040(2) 0.042(2) -0.0010(17) 0.0120(16) 0.0026(17)
C48 0.031(2) 0.043(3) 0.043(3) -0.005(2) 0.0026(19) -0.004(2)
C50 0.045(3) 0.030(3) 0.036(2) -0.003(2) -0.012(2) 0.012(2)
C51 0.042(3) 0.048(3) 0.058(3) -0.003(3) -0.017(3) 0.013(3)
O60 0.097(5) 0.064(4) 0.086(4) -0.030(3) 0.017(3) -0.012(3)
N60 0.061(3) 0.062(4) 0.044(3) -0.003(3) -0.006(2) -0.007(3)
C61 0.084(6) 0.079(6) 0.101(7) -0.031(6) 0.017(5) -0.014(5)
C62 0.073(5) 0.098(7) 0.060(4) 0.018(5) 0.002(4) -0.004(5)
C63 0.064(4) 0.062(4) 0.036(3) -0.006(3) 0.001(3) 0.003(3)
O70 0.121(6) 0.069(4) 0.059(3) -0.012(3) 0.017(3) -0.028(4)
N70 0.056(3) 0.059(4) 0.054(3) -0.015(3) 0.003(2) -0.006(3)
C71 0.089(6) 0.078(6) 0.101(7) -0.051(6) 0.029(5) -0.021(5)
C72 0.073(6) 0.141(11) 0.084(6) 0.059(7) 0.000(5) 0.018(6)
C73 0.062(4) 0.073(5) 0.034(3) 0.004(3) 0.007(3) -0.002(3)
O80 0.076(4) 0.053(3) 0.159(7) -0.045(4) 0.035(4) -0.019(3)
N80 0.034(2) 0.039(3) 0.073(3) -0.011(3) 0.004(2) 0.000(2)
C81 0.025(3) 0.083(5) 0.076(5) 0.033(4) 0.002(3) 0.010(3)
C82 0.055(4) 0.104(7) 0.062(4) 0.016(5) 0.012(3) 0.022(5)
C83 0.047(4) 0.108(8) 0.050(4) 0.015(4) 0.013(3) -0.004(4)
O90 0.060(3) 0.054(4) 0.187(8) -0.044(4) -0.004(4) 0.006(3)
N90 0.035(2) 0.039(3) 0.096(5) -0.010(3) 0.021(3) 0.000(2)
C91 0.044(3) 0.089(6) 0.066(4) 0.000(4) 0.014(3) -0.001(4)
C92 0.065(5) 0.114(8) 0.091(7) 0.045(6) 0.000(4) 0.002(5)
C93 0.038(4) 0.049(5) 0.279(17) -0.047(7) 0.051(6) -0.024(3)

loop_
_atom_type_symbol
_atom_type_description
_atom_type_scat_dispersion_real
_atom_type_scat_dispersion_imag
_atom_type_scat_source
C C 0.0033 0.0016 'International Tables Vol C Tables 4.2.6.8 and 6.1.1.4'
H H 0.0000 0.0000 'International Tables Vol C Tables 4.2.6.8 and 6.1.1.4'
N N 0.0061 0.0033 'International Tables Vol C Tables 4.2.6.8 and 6.1.1.4'
O O 0.0106 0.0060 'International Tables Vol C Tables 4.2.6.8 and 6.1.1.4'

loop_
_geom_angle_atom_site_label_1
_geom_angle_atom_site_label_2
_geom_angle_atom_site_label_3
_geom_angle
_geom_angle_publ_flag
C10 C1 C2 121.8(5) y
C3 C2 C1 119.0(5) y
O3 C3 C2 123.2(5) y
O3 C3 C4 116.9(5) y
C2 C3 C4 119.9(5) y
C5 C4 C3 120.8(5) y
C4 C5 C10 119.9(4) y
C4 C5 C6 118.9(4) y
C10 C5 C6 121.1(5) y
C7 C6 C5 114.8(4) y
C6 C7 C8 111.1(4) y
C14 C8 C7 113.3(4) y
C14 C8 C9 108.6(4) y
C7 C8 C9 109.3(4) y
C10 C9 C11 113.8(4) y
C10 C9 C8 111.6(4) y
C11 C9 C8 111.3(4) y
C1 C10 C5 118.6(4) y
C1 C10 C9 120.2(4) y
C5 C10 C9 121.2(4) y
C12 C11 C9 112.8(4) y
C13 C12 C11 112.0(4) y
C12 C13 C14 110.1(4) y
C12 C13 C18 110.0(4) y
C14 C13 C18 113.1(4) y
C12 C13 C17 116.7(4) y
C14 C13 C17 100.6(4) y
C18 C13 C17 106.2(4) y
C8 C14 C15 120.6(4) y
C8 C14 C13 112.3(4) y
C15 C14 C13 103.8(4) y
C14 C15 C16 104.7(4) y
C17 C16 C15 106.2(4) y
O17 C17 C20 108.9(4) y
O17 C17 C16 109.1(4) y
C20 C17 C16 110.6(4) y
O17 C17 C13 115.2(4) y
C20 C17 C13 109.9(4) y
C16 C17 C13 103.1(4) y
C21 C20 C17 176.4(7) y
C32 C31 C40 122.5(5) y
C31 C32 C33 120.8(5) y
O33 C33 C32 122.7(6) y
O33 C33 C34 119.7(5) y
C32 C33 C34 117.6(5) y
C35 C34 C33 121.7(5) y
C34 C35 C40 119.8(5) y
C34 C35 C36 117.4(5) y
C40 C35 C36 122.7(5) y
C35 C36 C37 113.4(4) y
C38 C37 C36 110.1(4) y
C39 C38 C37 110.1(4) y
C39 C38 C44 108.3(4) y
C37 C38 C44 111.4(4) y
C38 C39 C40 110.9(4) y
C38 C39 C41 112.3(4) y
C40 C39 C41 112.9(4) y
C31 C40 C35 117.6(5) y
C31 C40 C39 121.5(4) y
C35 C40 C39 120.9(4) y
C42 C41 C39 113.0(4) y
C41 C42 C43 113.2(4) y
C42 C43 C47 118.6(4) y
C42 C43 C48 109.6(4) y
C47 C43 C48 108.5(4) y
C42 C43 C44 108.5(4) y
C47 C43 C44 99.8(4) y
C48 C43 C44 111.4(4) y
C45 C44 C38 119.6(4) y
C45 C44 C43 103.2(4) y
C38 C44 C43 112.0(4) y
C46 C45 C44 104.8(4) y
C45 C46 C47 106.3(4) y
O47 C47 C50 111.4(5) y
O47 C47 C43 114.6(4) y
C50 C47 C43 110.2(4) y
O47 C47 C46 107.9(4) y
C50 C47 C46 109.1(4) y
C43 C47 C46 103.2(4) y
C51 C50 C47 179.0(6) y
C63 N60 C62 120.6(6) y
C63 N60 C61 121.2(7) y
C62 N60 C61 118.2(8) y
O60 C63 N60 124.6(7) y
C73 N70 C72 121.2(7) y
C73 N70 C71 120.7(7) y
C72 N70 C71 118.0(8) y
O70 C73 N70 124.8(6) y
C83 N80 C82 126.1(7) y
C83 N80 C81 116.5(6) y
C82 N80 C81 117.4(7) y
O80 C83 N80 126.3(7) y
C93 N90 C92 124.9(9) y
C93 N90 C91 119.7(8) y
C92 N90 C91 115.4(7) y
O90 C93 N90 136.9(15) y

loop_
_geom_bond_atom_site_label_1
_geom_bond_atom_site_label_2
_geom_bond_distance
_geom_bond_publ_flag
C1 C10 1.369(7) y
C1 C2 1.408(7) y
C2 C3 1.370(8) y
C3 O3 1.370(6) y
C3 C4 1.403(8) y
C4 C5 1.372(8) y
C5 C10 1.414(7) y
C5 C6 1.516(7) y
C6 C7 1.505(8) y
C7 C8 1.522(7) y
C8 C14 1.517(7) y
C8 C9 1.545(6) y
C9 C10 1.513(6) y
C9 C11 1.540(6) y
C11 C12 1.516(6) y
C12 C13 1.508(7) y
C13 C14 1.534(6) y
C13 C18 1.552(6) y
C13 C17 1.574(7) y
C14 C15 1.531(7) y
C15 C16 1.575(8) y
C16 C17 1.529(7) y
C17 O17 1.418(7) y
C17 C20 1.482(7) y
C20 C21 1.203(8) y
C31 C32 1.365(8) y
C31 C40 1.396(7) y
C32 C33 1.389(8) y
C33 O33 1.341(7) y
C33 C34 1.407(9) y
C34 C35 1.391(8) y
C35 C40 1.402(7) y
C35 C36 1.513(8) y
C36 C37 1.545(9) y
C37 C38 1.537(7) y
C38 C39 1.516(6) y
C38 C44 1.543(7) y
C39 C40 1.523(6) y
C39 C41 1.534(6) y
C41 C42 1.508(7) y
C42 C43 1.515(7) y
C43 C47 1.539(7) y
C43 C48 1.548(7) y
C43 C44 1.565(7) y
C44 C45 1.542(7) y
C45 C46 1.536(8) y
C46 C47 1.575(7) y
C47 O47 1.409(7) y
C47 C50 1.485(7) y
C50 C51 1.210(8) y
O60 C63 1.192(8) y
N60 C63 1.322(9) y
N60 C62 1.424(8) y
N60 C61 1.451(9) y
O70 C73 1.199(8) y
N70 C73 1.317(8) y
N70 C72 1.430(9) y
N70 C71 1.435(8) y
O80 C83 1.151(9) y
N80 C83 1.360(9) y
N80 C82 1.416(8) y
N80 C81 1.441(8) y
O90 C93 1.076(10) y
N90 C93 1.327(9) y
N90 C92 1.408(9) y
N90 C91 1.415(9) y
